data_7002377
loop_
_publ_author_name
'Haddadpour, Sima'
'Niedermeyer, Heiko'
'Cl\'erac, Rodolphe'
'Dehnen, Stefanie'

_publ_section_title
;
 Intermediate spin ground state of an isosceles triangular [MnII3]
 complex
;
_journal_issue 39
_journal_name_full 'Dalton Transactions'
_journal_page_first 8162
_journal_page_last 8164
_journal_paper_doi 10.1039/b914674c
_journal_year 2009
_chemical_formula_sum 'C20 H54 Ge2 Mn3 N6 O2 Se6'
_chemical_formula_weight 1194.45
_chemical_name_systematic
;
?
;
_space_group_IT_number 15
_symmetry_cell_setting monoclinic
_symmetry_space_group_name_Hall '-C 2yc'
_symmetry_space_group_name_H-M 'C 1 2/c 1'
_atom_sites_solution_hydrogens geom
_atom_sites_solution_primary direct
_atom_sites_solution_secondary difmap
_audit_creation_method SHELXL-97
_cell_angle_alpha 90.00
_cell_angle_beta 106.70(3)
_cell_angle_gamma 90.00
_cell_formula_units_Z 4
_cell_length_a 20.257(4)
_cell_length_b 14.013(3)
_cell_length_c 14.277(3)
_cell_measurement_reflns_used 480
_cell_measurement_temperature 193(2)
_cell_measurement_theta_max 25.68
_cell_measurement_theta_min 2.54
_cell_volume 3881.8(15)
_computing_cell_refinement 'IPDS-I Software. Stoe & Cie GmbH'
_computing_data_collection 'IPDS-I Software. Stoe & Cie GmbH'
_computing_data_reduction 'IPDS-I Software. Stoe & Cie GmbH'
_computing_molecular_graphics 'DIAMOND 2.1e (Crystal Impact 2004)'
_computing_publication_material 'SHELXL-97 (Sheldrick, 1997)'
_computing_structure_refinement 'SHELXL-97 (Sheldrick, 1997)'
_computing_structure_solution 'SHELXS-97 (Sheldrick, 1990)'
_diffrn_ambient_temperature 193(2)
_diffrn_detector_area_resol_mean 6.7
_diffrn_measured_fraction_theta_full 0.972
_diffrn_measured_fraction_theta_max 0.972
_diffrn_measurement_device_type 'IPDS-I (Stoe)'
_diffrn_measurement_method 'phi movem. mode: oscillation, phi incr.: 1.1 deg.'
_diffrn_radiation_monochromator graphite
_diffrn_radiation_source 'fine-focus sealed tube'
_diffrn_radiation_type MoK\a
_diffrn_radiation_wavelength 0.71073
_diffrn_reflns_av_R_equivalents 0.0519
_diffrn_reflns_av_sigmaI/netI 0.0770
_diffrn_reflns_limit_h_max 23
_diffrn_reflns_limit_h_min -24
_diffrn_reflns_limit_k_max 16
_diffrn_reflns_limit_k_min -16
_diffrn_reflns_limit_l_max 16
_diffrn_reflns_limit_l_min -16
_diffrn_reflns_number 10628
_diffrn_reflns_theta_full 25.00
_diffrn_reflns_theta_max 25.00
_diffrn_reflns_theta_min 2.52
_exptl_absorpt_coefficient_mu 8.133
_exptl_absorpt_correction_T_max 0.2356
_exptl_absorpt_correction_T_min 0.0592
_exptl_absorpt_correction_type analytical
_exptl_absorpt_process_details 'XPREP in SHELXTL (Bruker, 1997)'
_exptl_crystal_colour orange-red
_exptl_crystal_density_diffrn 2.044
_exptl_crystal_density_method 'not measured'
_exptl_crystal_description rod
_exptl_crystal_F_000 2300
_exptl_crystal_size_max 0.80
_exptl_crystal_size_mid 0.25
_exptl_crystal_size_min 0.25
_refine_diff_density_max 0.711
_refine_diff_density_min -0.577
_refine_diff_density_rms 0.104
_refine_ls_extinction_method none
_refine_ls_goodness_of_fit_ref 0.773
_refine_ls_hydrogen_treatment constr
_refine_ls_matrix_type full
_refine_ls_number_parameters 182
_refine_ls_number_reflns 3325
_refine_ls_number_restraints 0
_refine_ls_restrained_S_all 0.773
_refine_ls_R_factor_all 0.0648
_refine_ls_R_factor_gt 0.0353
_refine_ls_shift/su_max 0.000
_refine_ls_shift/su_mean 0.000
_refine_ls_structure_factor_coef Fsqd
_refine_ls_weighting_details 'calc w=1/[\s^2^(Fo^2^)+(0.0326P)^2^+0.0000P] where P=(Fo^2^+2Fc^2^)/3'
_refine_ls_weighting_scheme calc
_refine_ls_wR_factor_gt 0.0587
_refine_ls_wR_factor_ref 0.0619
_reflns_number_gt 2105
_reflns_number_total 3325
_reflns_threshold_expression >2sigma(I)
_cod_data_source_file b914674c.txt
_cod_data_source_block mn3
_cod_original_cell_volume 3881.9(14)
_cod_original_sg_symbol_H-M C2/c
_cod_database_code 7002377

loop_
_symmetry_equiv_pos_as_xyz
'x, y, z'
'-x, y, -z+1/2'
'x+1/2, y+1/2, z'
'-x+1/2, y+1/2, -z+1/2'
'-x, -y, -z'
'x, -y, z-1/2'
'-x+1/2, -y+1/2, -z'
'x+1/2, -y+1/2, z-1/2'

loop_
_atom_site_label
_atom_site_type_symbol
_atom_site_fract_x
_atom_site_fract_y
_atom_site_fract_z
_atom_site_U_iso_or_equiv
_atom_site_adp_type
_atom_site_occupancy
_atom_site_symmetry_multiplicity
_atom_site_calc_flag
_atom_site_refinement_flags
_atom_site_disorder_assembly
_atom_site_disorder_group
Se1 Se 0.01219(3) 0.12270(4) 0.08091(3) 0.04084(16) Uani 1 1 d . . .
Se2 Se 0.14267(3) 0.20115(4) 0.31515(4) 0.04335(17) Uani 1 1 d . . .
Se3 Se 0.04604(3) 0.39153(4) 0.15155(4) 0.04317(17) Uani 1 1 d . . .
Ge1 Ge 0.09109(3) 0.23748(4) 0.15188(4) 0.03730(16) Uani 1 1 d . . .
Mn1 Mn 0.07878(4) 0.34254(6) 0.36223(6) 0.0391(2) Uani 1 1 d . . .
Mn2 Mn 0.0000 0.07482(9) 0.2500 0.0434(3) Uani 1 2 d S . .
O1 O 0.1554(2) 0.2396(4) 0.0838(3) 0.0721(14) Uani 1 1 d . . .
C10 C 0.2143(4) 0.2703(8) 0.1203(5) 0.098(3) Uani 1 1 d . . .
H10A H 0.2120 0.3364 0.1416 0.147 Uiso 1 1 calc R . .
H10B H 0.2399 0.2680 0.0716 0.147 Uiso 1 1 calc R . .
H10C H 0.2378 0.2309 0.1767 0.147 Uiso 1 1 calc R . .
N1 N 0.1231(2) 0.3298(3) 0.5336(3) 0.0418(12) Uani 1 1 d . . .
C1 C 0.1614(3) 0.2414(4) 0.5616(3) 0.0444(15) Uani 1 1 d . A .
H1A H 0.1980 0.2376 0.5295 0.067 Uiso 1 1 calc R . .
H1B H 0.1302 0.1870 0.5416 0.067 Uiso 1 1 calc R . .
H1C H 0.1818 0.2402 0.6327 0.067 Uiso 1 1 calc R . .
C2 C 0.0697(4) 0.3340(5) 0.5852(4) 0.0592(19) Uani 1 1 d . A .
H2A H 0.0370 0.2815 0.5631 0.089 Uiso 1 1 calc R . .
H2B H 0.0451 0.3950 0.5711 0.089 Uiso 1 1 calc R . .
H2C H 0.0914 0.3284 0.6558 0.089 Uiso 1 1 calc R . .
C3A C 0.1831(7) 0.4058(9) 0.5548(9) 0.047(4) Uiso 0.50 1 d P A 1
H3A1 H 0.1993 0.4188 0.6260 0.056 Uiso 0.50 1 calc PR A 1
H3A2 H 0.2223 0.3795 0.5348 0.056 Uiso 0.50 1 calc PR A 1
C4A C 0.1619(9) 0.4898(11) 0.5057(10) 0.076(4) Uiso 0.50 1 d P A 1
H4A1 H 0.1979 0.5393 0.5281 0.091 Uiso 0.50 1 calc PR A 1
H4A2 H 0.1191 0.5126 0.5186 0.091 Uiso 0.50 1 calc PR A 1
C3B C 0.1571(6) 0.4199(8) 0.5687(7) 0.031(3) Uiso 0.50 1 d P A 2
H3B1 H 0.1877 0.4128 0.6362 0.037 Uiso 0.50 1 calc PR A 2
H3B2 H 0.1226 0.4700 0.5683 0.037 Uiso 0.50 1 calc PR A 2
C4B C 0.2006(5) 0.4471(7) 0.4963(6) 0.029(2) Uiso 0.50 1 d P A 2
H4B1 H 0.2306 0.5026 0.5218 0.034 Uiso 0.50 1 calc PR A 2
H4B2 H 0.2300 0.3928 0.4891 0.034 Uiso 0.50 1 calc PR A 2
C5 C 0.2001(4) 0.4739(5) 0.3409(6) 0.076(2) Uani 1 1 d . A .
H5A H 0.1767 0.4880 0.2721 0.114 Uiso 1 1 calc R . .
H5B H 0.2230 0.4117 0.3457 0.114 Uiso 1 1 calc R . .
H5C H 0.2345 0.5235 0.3677 0.114 Uiso 1 1 calc R . .
C6 C 0.1094(4) 0.5595(5) 0.3781(7) 0.098(3) Uani 1 1 d . A .
H6A H 0.1405 0.6141 0.3981 0.147 Uiso 1 1 calc R . .
H6B H 0.0757 0.5594 0.4154 0.147 Uiso 1 1 calc R . .
H6C H 0.0854 0.5643 0.3081 0.147 Uiso 1 1 calc R . .
N2 N 0.1490(3) 0.4717(4) 0.3968(3) 0.0545(15) Uani 1 1 d . . .
N3 N -0.0751(3) -0.0525(3) 0.1998(3) 0.0508(13) Uani 1 1 d . . .
C7 C -0.1193(3) -0.0439(5) 0.0979(4) 0.0627(19) Uani 1 1 d . . .
H7A H -0.0903 -0.0355 0.0540 0.094 Uiso 1 1 calc R . .
H7B H -0.1498 0.0115 0.0923 0.094 Uiso 1 1 calc R . .
H7C H -0.1471 -0.1018 0.0796 0.094 Uiso 1 1 calc R . .
C8 C -0.1202(4) -0.0633(5) 0.2632(5) 0.074(2) Uani 1 1 d . . .
H8A H -0.1507 -0.1182 0.2413 0.111 Uiso 1 1 calc R . .
H8B H -0.1480 -0.0055 0.2598 0.111 Uiso 1 1 calc R . .
H8C H -0.0921 -0.0736 0.3308 0.111 Uiso 1 1 calc R . .
C9 C -0.0289(4) -0.1373(5) 0.2051(5) 0.071(2) Uani 1 1 d . . .
H9A H -0.0562 -0.1964 0.2024 0.086 Uiso 1 1 calc R . .
H9B H -0.0108 -0.1370 0.1477 0.086 Uiso 1 1 calc R . .

loop_
_atom_site_aniso_label
_atom_site_aniso_U_11
_atom_site_aniso_U_22
_atom_site_aniso_U_33
_atom_site_aniso_U_23
_atom_site_aniso_U_13
_atom_site_aniso_U_12
Se1 0.0454(3) 0.0504(4) 0.0286(3) 0.0002(2) 0.0136(3) -0.0104(3)
Se2 0.0542(3) 0.0458(4) 0.0300(3) 0.0006(2) 0.0122(3) 0.0092(3)
Se3 0.0467(3) 0.0394(3) 0.0419(3) 0.0041(3) 0.0102(3) -0.0113(3)
Ge1 0.0344(3) 0.0516(4) 0.0303(3) 0.0026(3) 0.0162(2) -0.0067(3)
Mn1 0.0401(4) 0.0395(5) 0.0358(4) -0.0048(4) 0.0076(4) 0.0021(4)
Mn2 0.0686(8) 0.0358(7) 0.0373(6) 0.000 0.0334(6) 0.000
O1 0.063(3) 0.112(4) 0.042(2) 0.005(2) 0.016(2) -0.020(3)
C10 0.060(5) 0.182(10) 0.063(4) 0.023(5) 0.037(4) 0.016(6)
N1 0.050(3) 0.040(3) 0.033(2) -0.004(2) 0.009(2) -0.002(2)
C1 0.050(3) 0.049(4) 0.033(3) 0.007(3) 0.010(3) 0.006(3)
C2 0.081(4) 0.062(4) 0.035(3) -0.005(3) 0.017(3) 0.020(4)
C5 0.060(4) 0.069(5) 0.097(5) 0.012(4) 0.019(4) -0.014(4)
C6 0.102(6) 0.053(5) 0.166(8) -0.027(5) 0.080(6) -0.017(5)
N2 0.066(3) 0.058(4) 0.037(2) -0.002(2) 0.010(3) -0.021(3)
N3 0.071(3) 0.036(3) 0.060(3) -0.008(2) 0.041(3) -0.013(3)
C7 0.069(4) 0.059(5) 0.063(4) -0.017(3) 0.025(4) -0.018(4)
C8 0.101(5) 0.065(5) 0.071(4) 0.001(4) 0.049(5) -0.036(4)
C9 0.106(6) 0.043(4) 0.074(4) -0.010(3) 0.039(4) -0.005(4)

loop_
_atom_type_symbol
_atom_type_description
_atom_type_scat_dispersion_real
_atom_type_scat_dispersion_imag
_atom_type_scat_source
C C 0.0033 0.0016 'International Tables Vol C Tables 4.2.6.8 and 6.1.1.4'
H H 0.0000 0.0000 'International Tables Vol C Tables 4.2.6.8 and 6.1.1.4'
N N 0.0061 0.0033 'International Tables Vol C Tables 4.2.6.8 and 6.1.1.4'
O O 0.0106 0.0060 'International Tables Vol C Tables 4.2.6.8 and 6.1.1.4'
Mn Mn 0.3368 0.7283 'International Tables Vol C Tables 4.2.6.8 and 6.1.1.4'
Ge Ge 0.1547 1.8001 'International Tables Vol C Tables 4.2.6.8 and 6.1.1.4'
Se Se -0.0929 2.2259 'International Tables Vol C Tables 4.2.6.8 and 6.1.1.4'

loop_
_geom_angle_atom_site_label_1
_geom_angle_atom_site_label_2
_geom_angle_atom_site_label_3
_geom_angle
_geom_angle_site_symmetry_1
_geom_angle_site_symmetry_3
_geom_angle_publ_flag
Ge1 Se1 Mn2 90.63(3) . . ?
Ge1 Se2 Mn1 88.75(3) . . ?
Ge1 Se3 Mn1 97.35(3) . 2 ?
Ge1 Se3 Mn1 79.13(3) . . ?
Mn1 Se3 Mn1 86.81(4) 2 . ?
O1 Ge1 Se1 106.76(15) . . ?
O1 Ge1 Se2 110.62(13) . . ?
Se1 Ge1 Se2 110.25(4) . . ?
O1 Ge1 Se3 108.63(17) . . ?
Se1 Ge1 Se3 115.12(3) . . ?
Se2 Ge1 Se3 105.48(3) . . ?
N2 Mn1 N1 78.82(16) . . ?
N2 Mn1 Se2 110.01(16) . . ?
N1 Mn1 Se2 98.24(12) . . ?
N2 Mn1 Se3 110.19(16) . 2 ?
N1 Mn1 Se3 99.94(13) . 2 ?
Se2 Mn1 Se3 138.29(4) . 2 ?
N2 Mn1 Se3 88.84(12) . . ?
N1 Mn1 Se3 167.50(12) . . ?
Se2 Mn1 Se3 84.01(3) . . ?
Se3 Mn1 Se3 86.11(4) 2 . ?
N3 Mn2 N3 79.5(3) . 2 ?
N3 Mn2 Se1 104.95(13) . 2 ?
N3 Mn2 Se1 98.12(13) 2 2 ?
N3 Mn2 Se1 98.12(13) . . ?
N3 Mn2 Se1 104.95(13) 2 . ?
Se1 Mn2 Se1 149.91(6) 2 . ?
C10 O1 Ge1 122.0(5) . . ?
O1 C10 H10A 109.5 . . ?
O1 C10 H10B 109.5 . . ?
H10A C10 H10B 109.5 . . ?
O1 C10 H10C 109.5 . . ?
H10A C10 H10C 109.5 . . ?
H10B C10 H10C 109.5 . . ?
C3B N1 C1 118.8(6) . . ?
C3B N1 C2 97.8(7) . . ?
C1 N1 C2 107.8(5) . . ?
C3B N1 C3A 24.1(6) . . ?
C1 N1 C3A 101.6(6) . . ?
C2 N1 C3A 120.8(7) . . ?
C3B N1 Mn1 107.0(5) . . ?
C1 N1 Mn1 111.3(3) . . ?
C2 N1 Mn1 113.6(3) . . ?
C3A N1 Mn1 101.0(5) . . ?
N1 C1 H1A 109.5 . . ?
N1 C1 H1B 109.5 . . ?
H1A C1 H1B 109.5 . . ?
N1 C1 H1C 109.5 . . ?
H1A C1 H1C 109.5 . . ?
H1B C1 H1C 109.5 . . ?
N1 C2 H2A 109.5 . . ?
N1 C2 H2B 109.5 . . ?
H2A C2 H2B 109.5 . . ?
N1 C2 H2C 109.5 . . ?
H2A C2 H2C 109.5 . . ?
H2B C2 H2C 109.5 . . ?
C4A C3A N1 111.7(11) . . ?
C4A C3A H3A1 109.3 . . ?
N1 C3A H3A1 109.3 . . ?
C4A C3A H3A2 109.3 . . ?
N1 C3A H3A2 109.3 . . ?
H3A1 C3A H3A2 107.9 . . ?
C3A C4A N2 108.4(12) . . ?
C3A C4A H4A1 110.0 . . ?
N2 C4A H4A1 110.0 . . ?
C3A C4A H4A2 110.0 . . ?
N2 C4A H4A2 110.0 . . ?
H4A1 C4A H4A2 108.4 . . ?
N1 C3B C4B 106.3(8) . . ?
N1 C3B H3B1 110.5 . . ?
C4B C3B H3B1 110.5 . . ?
N1 C3B H3B2 110.5 . . ?
C4B C3B H3B2 110.5 . . ?
H3B1 C3B H3B2 108.7 . . ?
N2 C4B C3B 107.3(7) . . ?
N2 C4B H4B1 110.3 . . ?
C3B C4B H4B1 110.3 . . ?
N2 C4B H4B2 110.3 . . ?
C3B C4B H4B2 110.3 . . ?
H4B1 C4B H4B2 108.5 . . ?
N2 C5 H5A 109.5 . . ?
N2 C5 H5B 109.5 . . ?
H5A C5 H5B 109.5 . . ?
N2 C5 H5C 109.5 . . ?
H5A C5 H5C 109.5 . . ?
H5B C5 H5C 109.5 . . ?
N2 C6 H6A 109.5 . . ?
N2 C6 H6B 109.5 . . ?
H6A C6 H6B 109.5 . . ?
N2 C6 H6C 109.5 . . ?
H6A C6 H6C 109.5 . . ?
H6B C6 H6C 109.5 . . ?
C6 N2 C5 108.5(6) . . ?
C6 N2 C4A 88.3(8) . . ?
C5 N2 C4A 127.4(8) . . ?
C6 N2 C4B 123.5(7) . . ?
C5 N2 C4B 96.2(6) . . ?
C4A N2 C4B 39.1(6) . . ?
C6 N2 Mn1 111.0(4) . . ?
C5 N2 Mn1 113.1(4) . . ?
C4A N2 Mn1 105.6(7) . . ?
C4B N2 Mn1 103.9(5) . . ?
C8 N3 C7 107.9(5) . . ?
C8 N3 C9 112.1(5) . . ?
C7 N3 C9 107.8(5) . . ?
C8 N3 Mn2 111.0(4) . . ?
C7 N3 Mn2 113.5(4) . . ?
C9 N3 Mn2 104.5(4) . . ?
N3 C7 H7A 109.5 . . ?
N3 C7 H7B 109.5 . . ?
H7A C7 H7B 109.5 . . ?
N3 C7 H7C 109.5 . . ?
H7A C7 H7C 109.5 . . ?
H7B C7 H7C 109.5 . . ?
N3 C8 H8A 109.5 . . ?
N3 C8 H8B 109.5 . . ?
H8A C8 H8B 109.5 . . ?
N3 C8 H8C 109.5 . . ?
H8A C8 H8C 109.5 . . ?
H8B C8 H8C 109.5 . . ?
C9 C9 N3 111.9(5) 2 . ?
C9 C9 H9A 109.2 2 . ?
N3 C9 H9A 109.2 . . ?
C9 C9 H9B 109.2 2 . ?
N3 C9 H9B 109.2 . . ?
H9A C9 H9B 107.9 . . ?

loop_
_geom_bond_atom_site_label_1
_geom_bond_atom_site_label_2
_geom_bond_distance
_geom_bond_site_symmetry_2
_geom_bond_publ_flag
Se1 Ge1 2.2886(9) . ?
Se1 Mn2 2.5849(8) . ?
Se2 Ge1 2.3206(9) . ?
Se2 Mn1 2.5597(11) . ?
Se3 Ge1 2.3432(10) . ?
Se3 Mn1 2.5726(11) 2 ?
Se3 Mn1 2.9686(12) . ?
Ge1 O1 1.835(5) . ?
Mn1 N2 2.267(5) . ?
Mn1 N1 2.358(4) . ?
Mn1 Se3 2.5726(11) 2 ?
Mn2 N3 2.319(5) . ?
Mn2 N3 2.319(5) 2 ?
Mn2 Se1 2.5849(8) 2 ?
O1 C10 1.234(8) . ?
C10 H10A 0.9800 . ?
C10 H10B 0.9800 . ?
C10 H10C 0.9800 . ?
N1 C3B 1.456(11) . ?
N1 C1 1.455(7) . ?
N1 C2 1.476(8) . ?
N1 C3A 1.579(14) . ?
C1 H1A 0.9800 . ?
C1 H1B 0.9800 . ?
C1 H1C 0.9800 . ?
C2 H2A 0.9800 . ?
C2 H2B 0.9800 . ?
C2 H2C 0.9800 . ?
C3A C4A 1.374(19) . ?
C3A H3A1 0.9900 . ?
C3A H3A2 0.9900 . ?
C4A N2 1.521(15) . ?
C4A H4A1 0.9900 . ?
C4A H4A2 0.9900 . ?
C3B C4B 1.585(17) . ?
C3B H3B1 0.9900 . ?
C3B H3B2 0.9900 . ?
C4B N2 1.541(9) . ?
C4B H4B1 0.9900 . ?
C4B H4B2 0.9900 . ?
C5 N2 1.478(9) . ?
C5 H5A 0.9800 . ?
C5 H5B 0.9800 . ?
C5 H5C 0.9800 . ?
C6 N2 1.451(9) . ?
C6 H6A 0.9800 . ?
C6 H6B 0.9800 . ?
C6 H6C 0.9800 . ?
N3 C8 1.468(9) . ?
N3 C7 1.479(7) . ?
N3 C9 1.501(8) . ?
C7 H7A 0.9800 . ?
C7 H7B 0.9800 . ?
C7 H7C 0.9800 . ?
C8 H8A 0.9800 . ?
C8 H8B 0.9800 . ?
C8 H8C 0.9800 . ?
C9 C9 1.469(12) 2 ?
C9 H9A 0.9900 . ?
C9 H9B 0.9900 . ?
